data_4320264
loop_
_publ_author_name
'Maria Calleja'
'Karin Johnson'
'Warwick J. Belcher'
'Jonathan W. Steed'

_publ_section_title
;
 Oxonium Ions from Aqua Regia: Isolation by Hydrogen Bonding to Crown
 Ethers
;
_journal_name_full 'Inorganic Chemistry'
_journal_page_first 4978
_journal_page_last 4985
_journal_paper_doi 10.1021/ic010468i
_journal_volume 40
_journal_year 2001
_chemical_formula_sum 'C24 H37 Au Cl4 O10'
_chemical_formula_weight 824.30
_chemical_name_common compound_5
_chemical_name_systematic
; 
  ? 
;
_space_group_IT_number 2
_symmetry_cell_setting triclinic
_symmetry_space_group_name_Hall '-P 1'
_symmetry_space_group_name_H-M 'P -1'
_atom_sites_solution_hydrogens geom
_atom_sites_solution_primary direct
_atom_sites_solution_secondary difmap
_audit_creation_method SHELXL-97
_cell_angle_alpha 85.4380(10)
_cell_angle_beta 88.4300(10)
_cell_angle_gamma 73.8010(10)
_cell_formula_units_Z 1
_cell_length_a 7.7268(3)
_cell_length_b 8.5254(4)
_cell_length_c 11.6999(6)
_cell_measurement_temperature 123(2)
_cell_volume 737.77(6)
_computing_structure_refinement 'SHELXL-97 (Sheldrick, 1997)'
_computing_structure_solution 'SHELXS-97 (Sheldrick, 1990)'
_diffrn_ambient_temperature 123(2)
_diffrn_measured_fraction_theta_full 0.930
_diffrn_measured_fraction_theta_max 0.930
_diffrn_radiation_monochromator graphite
_diffrn_radiation_source 'fine-focus sealed tube'
_diffrn_radiation_type MoK\a
_diffrn_radiation_wavelength 0.71070
_diffrn_reflns_av_R_equivalents 0.0714
_diffrn_reflns_av_sigmaI/netI 0.0720
_diffrn_reflns_limit_h_max 9
_diffrn_reflns_limit_h_min -9
_diffrn_reflns_limit_k_max 10
_diffrn_reflns_limit_k_min -10
_diffrn_reflns_limit_l_max 14
_diffrn_reflns_limit_l_min -13
_diffrn_reflns_number 4573
_diffrn_reflns_theta_full 25.99
_diffrn_reflns_theta_max 25.99
_diffrn_reflns_theta_min 3.49
_exptl_absorpt_coefficient_mu 5.400
_exptl_crystal_colour orange
_exptl_crystal_density_diffrn 1.855
_exptl_crystal_density_method 'not measured'
_exptl_crystal_description prism
_exptl_crystal_F_000 408
_refine_diff_density_max 3.744
_refine_diff_density_min -2.565
_refine_diff_density_rms 0.242
_refine_ls_extinction_coef 0.028(3)
_refine_ls_extinction_expression Fc^*^=kFc[1+0.001xFc^2^\l^3^/sin(2\q)]^-1/4^
_refine_ls_extinction_method SHELXL
_refine_ls_goodness_of_fit_ref 1.083
_refine_ls_hydrogen_treatment mixed
_refine_ls_matrix_type full
_refine_ls_number_parameters 179
_refine_ls_number_reflns 2704
_refine_ls_number_restraints 0
_refine_ls_restrained_S_all 1.083
_refine_ls_R_factor_all 0.0436
_refine_ls_R_factor_gt 0.0435
_refine_ls_shift/su_max 0.001
_refine_ls_shift/su_mean 0.000
_refine_ls_structure_factor_coef Fsqd
_refine_ls_weighting_details 'w=1/[\s^2^(Fo^2^)+(0.0645P)^2^+3.2352P] where P=(Fo^2^+2Fc^2^)/3'
_refine_ls_weighting_scheme calc
_refine_ls_wR_factor_gt 0.1148
_refine_ls_wR_factor_ref 0.1149
_reflns_number_gt 2697
_reflns_number_total 2704
_reflns_threshold_expression >2sigma(I)
_cod_data_source_file ic010468i_6.cif
_cod_data_source_block aubz24
_cod_depositor_comments
;
The following automatic conversions were performed:

'_refine_ls_weighting_scheme' value 'calc
w=1/[\s^2^(Fo^2^)+(0.0645P)^2^+3.2352P] where P=(Fo^2^+2Fc^2^)/3' was
changed to 'calc'. New tag '_refine_ls_weighting_details' was
created. The value of the new tag was set to
'w=1/[\s^2^(Fo^2^)+(0.0645P)^2^+3.2352P] where P=(Fo^2^+2Fc^2^)/3'.

Automatic conversion script
Id: cif_fix_values 3143 2015-03-26 13:38:13Z robertas 
;
_cod_database_code 4320264

loop_
_symmetry_equiv_pos_as_xyz
'x, y, z'
'-x, -y, -z'

loop_
_atom_site_label
_atom_site_type_symbol
_atom_site_fract_x
_atom_site_fract_y
_atom_site_fract_z
_atom_site_U_iso_or_equiv
_atom_site_adp_type
_atom_site_occupancy
_atom_site_calc_flag
_atom_site_refinement_flags
_atom_site_disorder_assembly
_atom_site_disorder_group
Au1 Au 0.0000 0.0000 0.0000 0.01649(19) Uani 1 d S . .
Cl1 Cl -0.3007(2) 0.0252(2) 0.00342(15) 0.0271(4) Uani 1 d . . .
Cl2 Cl -0.0547(3) 0.2773(2) -0.00602(14) 0.0264(4) Uani 1 d . . .
O1 O 0.6302(8) -0.4753(6) 0.5425(4) 0.0269(11) Uani 1 d . . .
H13 H 0.7018 -0.4143 0.5056 0.032 Uiso 1 d R . .
H12 H 0.6140 -0.4283 0.6066 0.032 Uiso 1 d R . .
H11 H 0.5000 -0.5000 0.5000 0.032 Uiso 1 d SR . .
O1A O 0.7448(7) -0.1851(6) 0.5980(4) 0.0210(10) Uani 1 d . . .
O2A O 0.5821(7) -0.3598(6) 0.7477(4) 0.0212(10) Uani 1 d . . .
O3A O 0.3719(7) -0.5848(6) 0.7125(4) 0.0257(11) Uani 1 d . . .
O4A O 0.1225(7) -0.6625(6) 0.5792(4) 0.0221(10) Uani 1 d . . .
C1A C 0.6496(10) -0.1066(8) 0.6939(5) 0.0222(14) Uani 1 d . . .
H1A2 H 0.5236 -0.0486 0.6726 0.027 Uiso 1 calc R . .
H1A1 H 0.7081 -0.0259 0.7194 0.027 Uiso 1 calc R . .
C2A C 0.6537(10) -0.2377(9) 0.7878(6) 0.0248(14) Uani 1 d . . .
H2A2 H 0.7793 -0.2879 0.8136 0.030 Uiso 1 calc R . .
H2A1 H 0.5817 -0.1891 0.8541 0.030 Uiso 1 calc R . .
C3A C 0.5328(11) -0.4622(10) 0.8396(6) 0.0278(16) Uani 1 d . . .
H3A2 H 0.4166 -0.4036 0.8741 0.033 Uiso 1 calc R . .
H3A1 H 0.6259 -0.4902 0.9000 0.033 Uiso 1 calc R . .
C4A C 0.5164(11) -0.6154(9) 0.7913(6) 0.0281(16) Uani 1 d . . .
H4A2 H 0.6306 -0.6681 0.7521 0.034 Uiso 1 calc R . .
H4A1 H 0.4978 -0.6927 0.8551 0.034 Uiso 1 calc R . .
C5A C 0.2085(11) -0.5981(9) 0.7675(6) 0.0249(15) Uani 1 d . . .
H5A2 H 0.1713 -0.5163 0.8254 0.030 Uiso 1 calc R . .
H5A1 H 0.2269 -0.7086 0.8068 0.030 Uiso 1 calc R . .
C6A C 0.0636(11) -0.5678(9) 0.6764(6) 0.0246(14) Uani 1 d . . .
H6A2 H -0.0437 -0.5953 0.7109 0.030 Uiso 1 calc R . .
H6A1 H 0.0274 -0.4500 0.6501 0.030 Uiso 1 calc R . .
C7A C 0.1486(9) -0.8282(8) 0.5910(6) 0.0192(13) Uani 1 d . . .
C8A C 0.1039(10) -0.9149(8) 0.6883(6) 0.0218(14) Uani 1 d . . .
H8A H 0.0495 -0.8582 0.7526 0.026 Uiso 1 calc R . .
C9A C 0.1390(11) -1.0844(9) 0.6913(6) 0.0249(15) Uani 1 d . . .
H9A H 0.1088 -1.1435 0.7575 0.030 Uiso 1 calc R . .
C10A C 0.2179(10) -1.1665(8) 0.5976(6) 0.0238(14) Uani 1 d . . .
H10A H 0.2433 -1.2824 0.6004 0.029 Uiso 1 calc R . .
C11A C 0.2609(10) -1.0818(9) 0.4991(6) 0.0222(14) Uani 1 d . . .
H11A H 0.3145 -1.1394 0.4350 0.027 Uiso 1 calc R . .
C12A C 0.2250(9) -0.9134(9) 0.4951(5) 0.0201(13) Uani 1 d . . .

loop_
_atom_site_aniso_label
_atom_site_aniso_U_11
_atom_site_aniso_U_22
_atom_site_aniso_U_33
_atom_site_aniso_U_23
_atom_site_aniso_U_13
_atom_site_aniso_U_12
Au1 0.0150(3) 0.0198(2) 0.0138(2) -0.00295(13) 0.00023(12) -0.00293(14)
Cl1 0.0166(8) 0.0309(9) 0.0338(9) -0.0060(7) -0.0004(6) -0.0058(7)
Cl2 0.0316(10) 0.0246(8) 0.0257(8) -0.0046(7) 0.0037(7) -0.0118(7)
O1 0.037(3) 0.028(3) 0.020(2) -0.006(2) 0.007(2) -0.017(2)
O1A 0.026(3) 0.020(2) 0.016(2) -0.0040(18) 0.0033(18) -0.005(2)
O2A 0.027(3) 0.022(2) 0.016(2) -0.0007(18) -0.0001(18) -0.009(2)
O3A 0.028(3) 0.024(2) 0.025(2) 0.001(2) 0.008(2) -0.010(2)
O4A 0.026(3) 0.020(2) 0.019(2) -0.0048(19) 0.0031(18) -0.005(2)
C1A 0.027(4) 0.022(3) 0.017(3) -0.006(3) 0.003(3) -0.006(3)
C2A 0.027(4) 0.032(4) 0.016(3) -0.006(3) 0.002(2) -0.007(3)
C3A 0.032(4) 0.035(4) 0.014(3) 0.008(3) -0.002(3) -0.009(3)
C4A 0.030(4) 0.027(4) 0.027(3) 0.010(3) -0.002(3) -0.010(3)
C5A 0.032(4) 0.027(3) 0.018(3) -0.006(3) 0.006(3) -0.012(3)
C6A 0.029(4) 0.022(3) 0.024(3) -0.006(3) 0.003(3) -0.007(3)
C7A 0.020(3) 0.019(3) 0.020(3) -0.002(3) -0.003(2) -0.007(3)
C8A 0.025(4) 0.024(3) 0.018(3) -0.004(3) 0.002(3) -0.010(3)
C9A 0.033(4) 0.025(3) 0.022(3) 0.001(3) -0.002(3) -0.017(3)
C10A 0.028(4) 0.017(3) 0.027(3) 0.000(3) -0.005(3) -0.006(3)
C11A 0.019(4) 0.027(3) 0.023(3) -0.006(3) -0.005(2) -0.009(3)
C12A 0.018(3) 0.027(3) 0.017(3) -0.002(3) 0.000(2) -0.010(3)

loop_
_atom_type_symbol
_atom_type_description
_atom_type_scat_dispersion_real
_atom_type_scat_dispersion_imag
_atom_type_scat_source
C C 0.0033 0.0016 'International Tables Vol C Tables 4.2.6.8 and 6.1.1.4'
H H 0.0000 0.0000 'International Tables Vol C Tables 4.2.6.8 and 6.1.1.4'
O O 0.0106 0.0060 'International Tables Vol C Tables 4.2.6.8 and 6.1.1.4'
Au Au -2.0133 8.8022 'International Tables Vol C Tables 4.2.6.8 and 6.1.1.4'
Cl Cl 0.1484 0.1585 'International Tables Vol C Tables 4.2.6.8 and 6.1.1.4'

loop_
_geom_angle_atom_site_label_1
_geom_angle_atom_site_label_2
_geom_angle_atom_site_label_3
_geom_angle
_geom_angle_site_symmetry_1
_geom_angle_site_symmetry_3
_geom_angle_publ_flag
Cl1 Au1 Cl1 180.0 2 . ?
Cl1 Au1 Cl2 90.66(7) 2 2 ?
Cl1 Au1 Cl2 89.34(7) . 2 ?
Cl1 Au1 Cl2 89.34(7) 2 . ?
Cl1 Au1 Cl2 90.66(7) . . ?
Cl2 Au1 Cl2 180.0 2 . ?
C12A O1A C1A 117.6(5) 2_646 . ?
C2A O2A C3A 112.7(5) . . ?
C4A O3A C5A 112.1(5) . . ?
C7A O4A C6A 119.4(5) . . ?
O1A C1A C2A 107.2(5) . . ?
O2A C2A C1A 109.9(5) . . ?
O2A C3A C4A 108.3(6) . . ?
O3A C4A C3A 112.7(6) . . ?
O3A C5A C6A 108.3(5) . . ?
O4A C6A C5A 112.8(6) . . ?
O4A C7A C8A 125.0(6) . . ?
O4A C7A C12A 115.6(5) . . ?
C8A C7A C12A 119.4(6) . . ?
C9A C8A C7A 120.0(6) . . ?
C10A C9A C8A 119.8(6) . . ?
C9A C10A C11A 120.9(6) . . ?
C12A C11A C10A 119.6(7) . . ?
O1A C12A C11A 125.4(6) 2_646 . ?
O1A C12A C7A 114.4(6) 2_646 . ?
C11A C12A C7A 120.2(6) . . ?

loop_
_geom_bond_atom_site_label_1
_geom_bond_atom_site_label_2
_geom_bond_distance
_geom_bond_site_symmetry_2
_geom_bond_publ_flag
Au1 Cl1 2.2721(17) 2 ?
Au1 Cl1 2.2721(17) . ?
Au1 Cl2 2.2782(17) 2 ?
Au1 Cl2 2.2782(17) . ?
O1A C12A 1.377(8) 2_646 ?
O1A C1A 1.431(8) . ?
O2A C2A 1.423(9) . ?
O2A C3A 1.442(8) . ?
O3A C4A 1.422(9) . ?
O3A C5A 1.429(8) . ?
O4A C7A 1.366(8) . ?
O4A C6A 1.437(8) . ?
C1A C2A 1.498(9) . ?
C3A C4A 1.501(11) . ?
C5A C6A 1.522(11) . ?
C7A C8A 1.397(9) . ?
C7A C12A 1.410(9) . ?
C8A C9A 1.392(10) . ?
C9A C10A 1.382(11) . ?
C10A C11A 1.394(10) . ?
C11A C12A 1.381(10) . ?
C12A O1A 1.377(8) 2_646 ?

loop_
_geom_torsion_atom_site_label_1
_geom_torsion_atom_site_label_2
_geom_torsion_atom_site_label_3
_geom_torsion_atom_site_label_4
_geom_torsion
_geom_torsion_site_symmetry_1
_geom_torsion_site_symmetry_2
_geom_torsion_site_symmetry_3
_geom_torsion_site_symmetry_4
_geom_torsion_publ_flag
C12A O1A C1A C2A -173.4(6) 2_646 . . . ?
C3A O2A C2A C1A -162.9(6) . . . . ?
O1A C1A C2A O2A -55.4(7) . . . . ?
C2A O2A C3A C4A -162.1(6) . . . . ?
C5A O3A C4A C3A -91.6(7) . . . . ?
O2A C3A C4A O3A -65.8(8) . . . . ?
C4A O3A C5A C6A -178.6(6) . . . . ?
C7A O4A C6A C5A 70.2(8) . . . . ?
O3A C5A C6A O4A 49.1(8) . . . . ?
C6A O4A C7A C8A 7.4(10) . . . . ?
C6A O4A C7A C12A -173.3(6) . . . . ?
O4A C7A C8A C9A -179.2(7) . . . . ?
C12A C7A C8A C9A 1.6(11) . . . . ?
C7A C8A C9A C10A -0.1(11) . . . . ?
C8A C9A C10A C11A -0.9(11) . . . . ?
C9A C10A C11A C12A 0.4(11) . . . . ?
C10A C11A C12A O1A -177.7(6) . . . 2_646 ?
C10A C11A C12A C7A 1.2(10) . . . . ?
O4A C7A C12A O1A -2.4(9) . . . 2_646 ?
C8A C7A C12A O1A 176.9(6) . . . 2_646 ?
O4A C7A C12A C11A 178.5(6) . . . . ?
C8A C7A C12A C11A -2.2(10) . . . . ?
